data_7004449
loop_
_publ_author_name
'Burrows, Andrew D.'
'Frost, Christopher G.'
'Mahon, Mary F.'
'Winsper, Melanie'
'Richardson, Christopher'
'Attfield, J. Paul'
'Rodgers, Jennifer A.'

_publ_section_title
;
 Subtle structural variation in copper metal-organic frameworks:
 syntheses, structures, magnetic properties and catalytic behaviour
;
_journal_issue 47
_journal_name_full 'Dalton Transactions'
_journal_page_first 6788
_journal_page_last 6795
_journal_paper_doi 10.1039/b807063f
_journal_year 2008
_chemical_formula_sum 'C14.5 H20.5 Cu N1.5 O6.5 S'
_chemical_formula_weight 415.42
_chemical_name_systematic
;
?
;
_space_group_IT_number 164
_symmetry_cell_setting trigonal
_symmetry_space_group_name_Hall '-P 3 2"'
_symmetry_space_group_name_H-M 'P -3 m 1'
_atom_sites_solution_hydrogens geom
_atom_sites_solution_primary direct
_atom_sites_solution_secondary difmap
_audit_creation_method SHELXL-97
_cell_angle_alpha 90.00
_cell_angle_beta 90.00
_cell_angle_gamma 120.00
_cell_formula_units_Z 6
_cell_length_a 18.5590(3)
_cell_length_b 18.5590(3)
_cell_length_c 10.9800(2)
_cell_measurement_reflns_used 55186
_cell_measurement_temperature 150(2)
_cell_measurement_theta_max 25.028
_cell_measurement_theta_min 2.910
_cell_volume 3275.23(10)
_computing_cell_refinement 'HKL Scalepack (Otwinowski & Minor 1997)'
_computing_data_collection 'Collect (Bruker AXS BV, 1997-2004)'
_computing_data_reduction 'Denzo & Scalepack (Otwinowski & Minor, 1997)'
_computing_molecular_graphics 'ORTEX (P.McArdle, 1995)'
_computing_publication_material 'SHELXL-97/2 (Sheldrick,1997)'
_computing_structure_refinement 'SHELXL-97 (Sheldrick, 1997)'
_computing_structure_solution 'SHELXS-97 (Sheldrick, 1990)'
_diffrn_ambient_temperature 150(2)
_diffrn_measured_fraction_theta_full 0.994
_diffrn_measured_fraction_theta_max 0.994
_diffrn_measurement_device_type '95mm CCD camera on \k-goniostat'
_diffrn_measurement_method CCD
_diffrn_radiation_monochromator graphite
_diffrn_radiation_source 'fine-focus sealed tube'
_diffrn_radiation_type MoK\a
_diffrn_radiation_wavelength 0.71073
_diffrn_reflns_av_R_equivalents 0.0636
_diffrn_reflns_av_sigmaI/netI 0.0277
_diffrn_reflns_limit_h_max 22
_diffrn_reflns_limit_h_min -22
_diffrn_reflns_limit_k_max 22
_diffrn_reflns_limit_k_min -21
_diffrn_reflns_limit_l_max 13
_diffrn_reflns_limit_l_min -12
_diffrn_reflns_number 31244
_diffrn_reflns_theta_full 25.01
_diffrn_reflns_theta_max 25.01
_diffrn_reflns_theta_min 3.71
_exptl_absorpt_coefficient_mu 1.123
_exptl_absorpt_correction_T_max 0.92
_exptl_absorpt_correction_T_min 0.78
_exptl_absorpt_correction_type multi-scan
_exptl_absorpt_process_details
;
multi-scan from symmetry-related measurements
Sortav (Blessing 1995)
;
_exptl_crystal_colour Colourless
_exptl_crystal_density_diffrn 1.264
_exptl_crystal_density_method 'not measured'
_exptl_crystal_description Parallelepiped
_exptl_crystal_F_000 1290
_exptl_crystal_size_max 0.25
_exptl_crystal_size_mid 0.25
_exptl_crystal_size_min 0.06
_platon_squeeze_details
;
;
_refine_diff_density_max 0.609
_refine_diff_density_min -0.457
_refine_diff_density_rms 0.077
_refine_ls_extinction_method none
_refine_ls_goodness_of_fit_ref 1.075
_refine_ls_hydrogen_treatment constr
_refine_ls_matrix_type full
_refine_ls_number_parameters 93
_refine_ls_number_reflns 2116
_refine_ls_number_restraints 0
_refine_ls_restrained_S_all 1.075
_refine_ls_R_factor_all 0.0630
_refine_ls_R_factor_gt 0.0526
_refine_ls_shift/su_max 0.002
_refine_ls_shift/su_mean 0.000
_refine_ls_structure_factor_coef Fsqd
_refine_ls_weighting_details 'calc w=1/[\s^2^(Fo^2^)+(0.1065P)^2^+1.8770P] where P=(Fo^2^+2Fc^2^)/3'
_refine_ls_weighting_scheme calc
_refine_ls_wR_factor_gt 0.1554
_refine_ls_wR_factor_ref 0.1644
_reflns_number_gt 1826
_reflns_number_total 2116
_reflns_threshold_expression >2sigma(I)
_cod_data_source_file b807063f.txt
_cod_data_source_block compound4_k08adb22
_cod_depositor_comments
;
The following automatic conversions were performed:
'_symmetry_cell_setting' value 'Trigonal' changed to 'trigonal' according
to '/home/saulius/struct/CIF-dictionaries/cif_core.dic' dictionary named
'cif_core.dic' version 2.4.1 from
2010-06-29.

'_exptl_absorpt_correction_type' value 'Multi-Scan' changed
to 'multi-scan' according to
'/home/saulius/struct/CIF-dictionaries/cif_core.dic' dictionary named
'cif_core.dic' version 2.4.1 from 2010-06-29.

Automatic conversion script
Id: cif_fix_enum 1527 2010-12-29 10:47:43Z saulius 
;
_cod_original_sg_symbol_H-M P-3m1
_cod_original_formula_sum 'C14.50 H20.50 Cu N1.50 O6.50 S'
_cod_database_code 7004449

loop_
_symmetry_equiv_pos_as_xyz
'x, y, z'
'-y, x-y, z'
'-x+y, -x, z'
'x-y, -y, -z'
'-x, -x+y, -z'
'y, x, -z'
'-x, -y, -z'
'y, -x+y, -z'
'x-y, x, -z'
'-x+y, y, z'
'x, x-y, z'
'-y, -x, z'

loop_
_atom_site_label
_atom_site_type_symbol
_atom_site_fract_x
_atom_site_fract_y
_atom_site_fract_z
_atom_site_U_iso_or_equiv
_atom_site_adp_type
_atom_site_occupancy
_atom_site_symmetry_multiplicity
_atom_site_calc_flag
_atom_site_refinement_flags
_atom_site_disorder_assembly
_atom_site_disorder_group
Cu1 Cu 0.476171(15) 0.523829(15) 0.59810(5) 0.0408(3) Uani 1 2 d S . .
S1 S 0.0586(2) 0.2277(4) 0.0489(5) 0.202(3) Uani 0.50 1 d P . .
O1 O 0.37154(15) 0.48137(16) 0.5098(2) 0.0547(6) Uani 1 1 d . . .
O2 O 0.41101(16) 0.44020(18) 0.3438(2) 0.0583(7) Uani 1 1 d . . .
O3 O 0.43926(17) 0.56074(17) 0.7601(5) 0.114(2) Uani 1 2 d S . .
C1 C 0.3592(2) 0.4504(2) 0.4059(3) 0.0499(8) Uani 1 1 d . . .
C2 C 0.2764(2) 0.4232(2) 0.3476(3) 0.0518(9) Uani 1 1 d . . .
C3 C 0.2547(3) 0.3814(3) 0.2370(4) 0.0662(11) Uani 1 1 d . . .
H3 H 0.2917 0.3668 0.1993 0.079 Uiso 1 1 calc R . .
C4 C 0.1804(2) 0.3609(5) 0.1808(6) 0.0744(18) Uani 1 2 d S . .
C5 C 0.22170(15) 0.4434(3) 0.4035(5) 0.0494(11) Uani 1 2 d S . .
H5 H 0.2355 0.4710 0.4800 0.059 Uiso 1 2 calc SR . .
C6 C 0.0821(4) 0.1643(7) 0.1671(12) 0.166(5) Uani 1 2 d S . .
C7 C 0.1588(3) 0.3176(7) 0.0549(8) 0.111(3) Uani 1 2 d S . .

loop_
_atom_site_aniso_label
_atom_site_aniso_U_11
_atom_site_aniso_U_22
_atom_site_aniso_U_33
_atom_site_aniso_U_23
_atom_site_aniso_U_13
_atom_site_aniso_U_12
Cu1 0.0476(3) 0.0476(3) 0.0419(4) -0.00214(10) 0.00214(10) 0.0348(3)
S1 0.087(2) 0.287(7) 0.246(6) -0.208(6) -0.083(3) 0.104(3)
O1 0.0486(14) 0.0698(16) 0.0580(15) -0.0095(12) -0.0039(11) 0.0388(13)
O2 0.0543(15) 0.0764(18) 0.0607(14) -0.0131(13) -0.0087(12) 0.0450(14)
O3 0.113(3) 0.113(3) 0.113(4) -0.0404(18) 0.0404(18) 0.055(3)
C1 0.052(2) 0.055(2) 0.056(2) 0.0007(16) -0.0017(16) 0.0369(18)
C2 0.048(2) 0.057(2) 0.059(2) -0.0055(16) -0.0018(16) 0.0330(17)
C3 0.060(2) 0.085(3) 0.071(2) -0.023(2) -0.010(2) 0.049(2)
C4 0.060(2) 0.102(5) 0.075(4) -0.036(4) -0.0181(18) 0.051(2)
C5 0.0450(19) 0.047(3) 0.057(3) 0.001(2) 0.0004(11) 0.0235(13)
C6 0.191(10) 0.117(9) 0.165(11) -0.048(8) -0.024(4) 0.059(4)
C7 0.090(3) 0.172(9) 0.098(5) -0.075(6) -0.038(3) 0.086(4)

loop_
_atom_type_symbol
_atom_type_description
_atom_type_scat_dispersion_real
_atom_type_scat_dispersion_imag
_atom_type_scat_source
C C 0.0033 0.0016 'International Tables Vol C Tables 4.2.6.8 and 6.1.1.4'
H H 0.0000 0.0000 'International Tables Vol C Tables 4.2.6.8 and 6.1.1.4'
O O 0.0106 0.0060 'International Tables Vol C Tables 4.2.6.8 and 6.1.1.4'
S S 0.1246 0.1234 'International Tables Vol C Tables 4.2.6.8 and 6.1.1.4'
Cu Cu 0.3201 1.2651 'International Tables Vol C Tables 4.2.6.8 and 6.1.1.4'
N N 0.0061 0.0033 'International Tables Vol C Tables 4.2.6.8 and 6.1.1.4'

loop_
_geom_angle_atom_site_label_1
_geom_angle_atom_site_label_2
_geom_angle_atom_site_label_3
_geom_angle
_geom_angle_site_symmetry_1
_geom_angle_site_symmetry_3
_geom_angle_publ_flag
O1 Cu1 O1 88.86(15) . 12_665 ?
O1 Cu1 O2 168.03(10) . 7_666 ?
O1 Cu1 O2 89.52(12) 12_665 7_666 ?
O1 Cu1 O2 89.52(12) . 6_556 ?
O1 Cu1 O2 168.03(10) 12_665 6_556 ?
O2 Cu1 O2 89.62(17) 7_666 6_556 ?
O1 Cu1 O3 97.43(14) . . ?
O1 Cu1 O3 97.43(14) 12_665 . ?
O2 Cu1 O3 94.54(15) 7_666 . ?
O2 Cu1 O3 94.54(15) 6_556 . ?
O1 Cu1 Cu1 83.79(7) . 7_666 ?
O1 Cu1 Cu1 83.79(7) 12_665 7_666 ?
O2 Cu1 Cu1 84.25(7) 7_666 7_666 ?
O2 Cu1 Cu1 84.25(7) 6_556 7_666 ?
O3 Cu1 Cu1 178.28(18) . 7_666 ?
C7 S1 C6 95.6(5) . . ?
C7 S1 S1 54.7(3) . 10 ?
C6 S1 S1 58.1(3) . 10 ?
C7 S1 S1 143.8(5) . 5 ?
C6 S1 S1 120.0(4) . 5 ?
S1 S1 S1 138.8(2) 10 5 ?
C1 O1 Cu1 123.9(2) . . ?
C1 O2 Cu1 122.4(2) . 7_666 ?
O1 C1 O2 125.7(3) . . ?
O1 C1 C2 117.8(3) . . ?
O2 C1 C2 116.5(3) . . ?
C3 C2 C5 119.4(3) . . ?
C3 C2 C1 121.5(3) . . ?
C5 C2 C1 119.0(3) . . ?
C4 C3 C2 121.1(4) . . ?
C3 C4 C3 119.0(5) 10 . ?
C3 C4 C7 120.5(3) 10 . ?
C3 C4 C7 120.5(3) . . ?
C2 C5 C2 120.0(5) . 10 ?
S1 C6 S1 63.7(5) 10 . ?
C4 C7 S1 113.5(6) . 10 ?
C4 C7 S1 113.5(6) . . ?
S1 C7 S1 70.7(5) 10 . ?

loop_
_geom_bond_atom_site_label_1
_geom_bond_atom_site_label_2
_geom_bond_distance
_geom_bond_site_symmetry_2
_geom_bond_publ_flag
Cu1 O1 1.950(2) . ?
Cu1 O1 1.950(2) 12_665 ?
Cu1 O2 1.959(2) 7_666 ?
Cu1 O2 1.959(2) 6_556 ?
Cu1 O3 2.139(4) . ?
Cu1 Cu1 2.6435(10) 7_666 ?
S1 C7 1.773(9) . ?
S1 C6 1.943(13) . ?
O1 C1 1.246(4) . ?
O2 C1 1.267(4) . ?
O2 Cu1 1.959(2) 7_666 ?
C1 C2 1.501(5) . ?
C2 C3 1.388(5) . ?
C2 C5 1.388(4) . ?
C3 C4 1.379(5) . ?
C4 C3 1.379(5) 10 ?
C4 C7 1.547(9) . ?
C5 C2 1.388(4) 10 ?
C6 S1 1.943(13) 10 ?
C7 S1 1.773(9) 10 ?

loop_
_platon_squeeze_void_nr
_platon_squeeze_void_average_x
_platon_squeeze_void_average_y
_platon_squeeze_void_average_z
_platon_squeeze_void_volume
_platon_squeeze_void_count_electrons
1 0.000 0.000 0.000 25.1 13.0
2 0.010 0.406 -0.028 1880.5 353.5
